data_1506348
loop_
_publ_author_name
'Veleiro, Adriana S.'
'Pecci, Adali'
'Monteser\'in, Mar\'ia C'
'Baggio, Ricardo'
'Garland, Mar\'ia T'
'Lantos, Carlos P.'
'Burton, Gerardo'

_publ_section_title
;
 6,19-Sulfur-bridged progesterone analogues with antiimmunosuppressive
 activity.
;
_journal_issue 18
_journal_name_full 'Journal of medicinal chemistry'
_journal_page_first 5675
_journal_page_last 5683
_journal_paper_doi 10.1021/jm049266x
_journal_volume 48
_journal_year 2005
_chemical_formula_sum 'C21 H28 O2 S'
_chemical_formula_weight 344.49
_chemical_name_common 6,19-epithioprogesterone
_chemical_name_systematic
; 
 6,19-epithiopregn-4-ene-3,20-dione
;
_space_group_IT_number 19
_symmetry_cell_setting monoclinic
_symmetry_space_group_name_Hall 'P 2ac 2ab'
_symmetry_space_group_name_H-M 'P 21 21 21'
_atom_sites_solution_hydrogens geom
_atom_sites_solution_primary direct
_atom_sites_solution_secondary difmap
_audit_creation_method SHELXL-97
_cell_angle_alpha 90.00
_cell_angle_beta 90.00
_cell_angle_gamma 90.00
_cell_formula_units_Z 4
_cell_length_a 11.153(2)
_cell_length_b 12.650(3)
_cell_length_c 12.940(4)
_cell_measurement_reflns_used 25
_cell_measurement_temperature 293(2)
_cell_measurement_theta_max 12.5
_cell_measurement_theta_min 7.5
_cell_volume 1825.6(8)
_computing_cell_refinement 'Siemens P3/P4-PC version V4.27 (1991)'
_computing_data_collection 'Siemens P3/P4-PC version V4.27 (1991)'
_computing_data_reduction 'XDISK in SHELXTL/PC(Sheldrick,1994)'
_computing_molecular_graphics 'XP in SHELXTL/PC(Sheldrick,1994)'
_computing_publication_material 'SHELXL-97 (Sheldrick, 1997)'
_computing_structure_refinement 'SHELXL-97 (Sheldrick, 1997)'
_computing_structure_solution 'SHELXS-97 (Sheldrick, 1997)'
_diffrn_ambient_temperature 293(2)
_diffrn_measured_fraction_theta_full 0.998
_diffrn_measured_fraction_theta_max 0.998
_diffrn_measurement_device_type 'Siemens R3m'
_diffrn_measurement_method \w/2\q
_diffrn_radiation_monochromator graphite
_diffrn_radiation_source 'fine-focus sealed tube'
_diffrn_radiation_type MoK\a
_diffrn_radiation_wavelength 0.71073
_diffrn_reflns_av_R_equivalents 0.054
_diffrn_reflns_av_sigmaI/netI 0.090
_diffrn_reflns_limit_h_max 13
_diffrn_reflns_limit_h_min 0
_diffrn_reflns_limit_k_max 15
_diffrn_reflns_limit_k_min 0
_diffrn_reflns_limit_l_max 15
_diffrn_reflns_limit_l_min 0
_diffrn_reflns_number 2007
_diffrn_reflns_theta_full 25.05
_diffrn_reflns_theta_max 25.05
_diffrn_reflns_theta_min 2.41
_diffrn_standards_decay_% <2
_diffrn_standards_interval_count 98
_diffrn_standards_number 2
_exptl_absorpt_coefficient_mu 0.188
_exptl_absorpt_correction_type none
_exptl_crystal_colour colorless
_exptl_crystal_density_diffrn 1.253
_exptl_crystal_density_method 'not measured'
_exptl_crystal_description plates
_exptl_crystal_F_000 744
_exptl_crystal_size_max 0.35
_exptl_crystal_size_mid 0.30
_exptl_crystal_size_min 0.05
_refine_diff_density_max 0.205
_refine_diff_density_min -0.204
_refine_diff_density_rms 0.047
_refine_ls_abs_structure_details 'Flack H D (1983), Acta Cryst. A39, 876-881'
_refine_ls_abs_structure_Flack 0.2(2)
_refine_ls_extinction_method none
_refine_ls_goodness_of_fit_ref 0.993
_refine_ls_hydrogen_treatment mixed
_refine_ls_matrix_type full
_refine_ls_number_parameters 219
_refine_ls_number_reflns 1856
_refine_ls_number_restraints 0
_refine_ls_restrained_S_all 0.993
_refine_ls_R_factor_all 0.134
_refine_ls_R_factor_gt 0.057
_refine_ls_shift/su_max <0.01
_refine_ls_shift/su_mean <0.01
_refine_ls_structure_factor_coef Fsqd
_refine_ls_weighting_details 'w=1/[\s^2^(Fo^2^)+(0.0512P)^2^] where P=(Fo^2^+2Fc^2^)/3'
_refine_ls_weighting_scheme calc
_refine_ls_wR_factor_gt 0.100
_refine_ls_wR_factor_ref 0.127
_reflns_number_gt 1004
_reflns_number_total 1856
_reflns_threshold_expression >2sigma(I)
_cod_data_source_file jm049266xsi20050531_094552.cif
_cod_data_source_block GB_07
_cod_depositor_comments
;
The following automatic conversions were performed:

'_refine_ls_weighting_scheme' value 'calc
w=1/[\s^2^(Fo^2^)+(0.0512P)^2^] where P=(Fo^2^+2Fc^2^)/3' was changed
to 'calc'. New tag '_refine_ls_weighting_details' was created. The
value of the new tag was set to 'w=1/[\s^2^(Fo^2^)+(0.0512P)^2^]
where P=(Fo^2^+2Fc^2^)/3'.

Automatic conversion script
Id: cif_fix_values 3143 2015-03-26 13:38:13Z robertas 
;
_cod_original_sg_symbol_H-M P2(1)2(1)2(1)
_cod_database_code 1506348

loop_
_symmetry_equiv_pos_as_xyz
'x, y, z'
'-x+1/2, -y, z+1/2'
'-x, y+1/2, -z+1/2'
'x+1/2, -y+1/2, -z'

loop_
_atom_site_label
_atom_site_type_symbol
_atom_site_fract_x
_atom_site_fract_y
_atom_site_fract_z
_atom_site_U_iso_or_equiv
_atom_site_adp_type
_atom_site_occupancy
_atom_site_calc_flag
_atom_site_refinement_flags
S1 S 0.95217(19) 0.64962(14) 0.63559(15) 0.0683(6) Uani 1 d .
O2 O 1.3259(4) 0.4368(5) 0.8917(4) 0.0790(17) Uani 1 d .
O3 O 0.3821(5) 0.2185(5) 0.6829(4) 0.100(2) Uani 1 d .
C1 C 1.0293(6) 0.5407(5) 0.9187(5) 0.0531(18) Uani 1 d .
H1A H 0.9645 0.5362 0.9684 0.064 Uiso 1 calc R
H1B H 1.0653 0.6102 0.9250 0.064 Uiso 1 calc R
C2 C 1.1241(5) 0.4563(5) 0.9446(5) 0.0483(17) Uani 1 d .
H2A H 1.1576 0.4702 1.0124 0.058 Uiso 1 calc R
H2B H 1.0867 0.3870 0.9462 0.058 Uiso 1 calc R
C3 C 1.2219(6) 0.4573(5) 0.8656(5) 0.0500(17) Uani 1 d .
C4 C 1.1916(6) 0.4786(5) 0.7596(5) 0.0545(19) Uani 1 d .
H4A H 1.2496 0.4717 0.7084 0.065 Uiso 1 calc R
C5 C 1.0786(6) 0.5087(4) 0.7341(5) 0.0445(17) Uani 1 d .
C6 C 1.0306(5) 0.5235(4) 0.6260(4) 0.0477(17) Uani 1 d .
H6A H 1.0955 0.5264 0.5750 0.057 Uiso 1 calc R
C7 C 0.9440(5) 0.4313(5) 0.6040(4) 0.0455(16) Uani 1 d .
H7A H 0.9087 0.4405 0.5361 0.055 Uiso 1 calc R
H7B H 0.9885 0.3654 0.6038 0.055 Uiso 1 calc R
C8 C 0.8450(5) 0.4252(4) 0.6842(4) 0.0330(14) Uani 1 d .
H8A H 0.7934 0.4870 0.6734 0.040 Uiso 1 calc R
C9 C 0.8921(5) 0.4321(5) 0.7953(4) 0.0378(15) Uani 1 d .
H9A H 0.9399 0.3683 0.8074 0.045 Uiso 1 calc R
C10 C 0.9779(5) 0.5285(4) 0.8100(4) 0.0391(15) Uani 1 d .
C11 C 0.7884(5) 0.4305(5) 0.8743(5) 0.0485(16) Uani 1 d .
H11A H 0.7428 0.4955 0.8683 0.058 Uiso 1 calc R
H11B H 0.8214 0.4274 0.9436 0.058 Uiso 1 calc R
C12 C 0.7030(5) 0.3342(5) 0.8573(4) 0.0475(16) Uani 1 d .
H12A H 0.7458 0.2694 0.8732 0.057 Uiso 1 calc R
H12B H 0.6356 0.3396 0.9044 0.057 Uiso 1 calc R
C13 C 0.6566(5) 0.3289(4) 0.7472(4) 0.0352(14) Uani 1 d .
C14 C 0.7650(5) 0.3272(5) 0.6740(4) 0.0360(15) Uani 1 d .
H14A H 0.8144 0.2672 0.6958 0.043 Uiso 1 calc R
C15 C 0.7149(5) 0.2977(5) 0.5674(5) 0.0489(18) Uani 1 d .
H15A H 0.7752 0.2631 0.5253 0.059 Uiso 1 calc R
H15B H 0.6851 0.3594 0.5311 0.059 Uiso 1 calc R
C16 C 0.6117(6) 0.2208(5) 0.5953(4) 0.0536(19) Uani 1 d .
H16A H 0.5387 0.2416 0.5599 0.064 Uiso 1 calc R
H16B H 0.6322 0.1495 0.5743 0.064 Uiso 1 calc R
C17 C 0.5931(5) 0.2255(5) 0.7138(4) 0.0417(16) Uani 1 d .
H17A H 0.6372 0.1662 0.7444 0.050 Uiso 1 calc R
C18 C 0.5732(5) 0.4214(4) 0.7246(5) 0.0465(17) Uani 1 d .
H18A H 0.6158 0.4866 0.7341 0.070 Uiso 1 calc R
H18B H 0.5060 0.4190 0.7708 0.070 Uiso 1 calc R
H18C H 0.5454 0.4168 0.6545 0.070 Uiso 1 calc R
C19 C 0.9199(6) 0.6319(4) 0.7715(5) 0.0532(19) Uani 1 d .
H19A H 0.9512 0.6913 0.8104 0.064 Uiso 1 calc R
H19B H 0.8338 0.6290 0.7819 0.064 Uiso 1 calc R
C20 C 0.4618(6) 0.2151(5) 0.7461(6) 0.0548(18) Uani 1 d .
C21 C 0.4348(6) 0.2002(5) 0.8572(5) 0.0634(19) Uani 1 d .
H21D H 0.3520 0.1814 0.8653 0.095 Uiso 1 calc R
H21A H 0.4507 0.2647 0.8938 0.095 Uiso 1 calc R
H21B H 0.4844 0.1448 0.8845 0.095 Uiso 1 calc R

loop_
_atom_site_aniso_label
_atom_site_aniso_U_11
_atom_site_aniso_U_22
_atom_site_aniso_U_33
_atom_site_aniso_U_23
_atom_site_aniso_U_13
_atom_site_aniso_U_12
S1 0.0793(13) 0.0539(11) 0.0716(13) 0.0143(10) -0.0046(13) -0.0085(11)
O2 0.044(3) 0.109(4) 0.084(4) -0.009(4) -0.010(3) 0.009(3)
O3 0.068(3) 0.153(6) 0.081(4) 0.023(4) -0.035(3) -0.035(4)
C1 0.042(4) 0.060(4) 0.057(5) -0.016(3) 0.009(4) -0.004(4)
C2 0.045(4) 0.062(4) 0.039(4) -0.005(3) -0.004(4) -0.011(4)
C3 0.045(4) 0.053(4) 0.052(4) -0.013(4) 0.005(4) 0.008(4)
C4 0.038(4) 0.077(5) 0.049(4) -0.004(4) 0.004(4) -0.010(4)
C5 0.048(4) 0.041(4) 0.044(4) -0.002(3) 0.008(4) -0.013(3)
C6 0.045(4) 0.060(4) 0.038(4) -0.005(3) 0.013(4) -0.006(3)
C7 0.045(3) 0.057(4) 0.035(4) -0.007(3) -0.002(4) 0.005(4)
C8 0.031(3) 0.031(3) 0.037(4) -0.001(3) 0.000(3) 0.004(3)
C9 0.039(4) 0.042(4) 0.032(3) -0.003(3) 0.006(3) -0.002(3)
C10 0.036(4) 0.042(4) 0.039(4) -0.003(3) 0.001(3) -0.006(3)
C11 0.060(4) 0.052(4) 0.034(3) 0.001(4) -0.001(4) -0.011(4)
C12 0.048(3) 0.052(4) 0.042(4) 0.004(3) 0.001(3) -0.014(4)
C13 0.036(3) 0.036(3) 0.034(3) 0.005(3) -0.003(3) -0.005(3)
C14 0.040(3) 0.035(3) 0.033(3) -0.004(3) -0.012(3) 0.006(3)
C15 0.049(4) 0.050(4) 0.048(4) -0.016(3) -0.008(4) 0.006(4)
C16 0.064(4) 0.048(4) 0.048(4) -0.011(3) -0.015(4) -0.008(4)
C17 0.053(4) 0.039(3) 0.033(4) 0.004(3) -0.013(3) -0.007(3)
C18 0.041(4) 0.036(4) 0.063(4) 0.007(3) 0.001(4) -0.005(3)
C19 0.047(4) 0.041(4) 0.072(5) -0.002(3) 0.000(4) -0.002(3)
C20 0.056(5) 0.043(4) 0.066(5) 0.007(4) -0.004(5) -0.012(4)
C21 0.063(4) 0.063(4) 0.063(5) 0.006(4) -0.003(4) -0.013(4)

loop_
_atom_type_symbol
_atom_type_description
_atom_type_scat_dispersion_real
_atom_type_scat_dispersion_imag
_atom_type_scat_source
C C 0.0033 0.0016 'International Tables Vol C Tables 4.2.6.8 and 6.1.1.4'
H H 0.0000 0.0000 'International Tables Vol C Tables 4.2.6.8 and 6.1.1.4'
O O 0.0106 0.0060 'International Tables Vol C Tables 4.2.6.8 and 6.1.1.4'
S S 0.1246 0.1234 'International Tables Vol C Tables 4.2.6.8 and 6.1.1.4'

loop_
_geom_angle_atom_site_label_1
_geom_angle_atom_site_label_2
_geom_angle_atom_site_label_3
_geom_angle
C19 S1 C6 93.0(3)
C10 C1 C2 112.9(5)
C3 C2 C1 110.2(5)
O2 C3 C4 121.4(6)
O2 C3 C2 119.8(7)
C4 C3 C2 118.8(6)
C5 C4 C3 120.2(6)
C4 C5 C6 126.2(6)
C4 C5 C10 125.3(6)
C6 C5 C10 108.5(5)
C5 C6 C7 107.4(5)
C5 C6 S1 102.5(4)
C7 C6 S1 112.0(4)
C8 C7 C6 111.6(4)
C7 C8 C9 112.9(4)
C7 C8 C14 113.9(5)
C9 C8 C14 109.1(4)
C8 C9 C11 111.3(4)
C8 C9 C10 111.6(5)
C11 C9 C10 112.8(5)
C5 C10 C1 109.6(5)
C5 C10 C19 104.0(5)
C1 C10 C19 111.7(5)
C5 C10 C9 104.3(5)
C1 C10 C9 115.0(5)
C19 C10 C9 111.4(5)
C9 C11 C12 111.9(5)
C13 C12 C11 112.0(5)
C12 C13 C18 110.8(5)
C12 C13 C14 108.1(4)
C18 C13 C14 111.8(5)
C12 C13 C17 117.1(5)
C18 C13 C17 108.4(4)
C14 C13 C17 100.1(4)
C8 C14 C15 119.1(5)
C8 C14 C13 113.2(4)
C15 C14 C13 105.8(4)
C14 C15 C16 102.4(5)
C17 C16 C15 107.8(5)
C20 C17 C16 113.4(5)
C20 C17 C13 115.7(5)
C16 C17 C13 104.3(5)
C10 C19 S1 109.7(4)
O3 C20 C21 120.8(7)
O3 C20 C17 121.1(6)
C21 C20 C17 118.1(6)

loop_
_geom_bond_atom_site_label_1
_geom_bond_atom_site_label_2
_geom_bond_distance
S1 C19 1.809(6)
S1 C6 1.824(6)
O2 C3 1.235(7)
O3 C20 1.209(7)
C1 C10 1.526(8)
C1 C2 1.540(8)
C2 C3 1.495(8)
C3 C4 1.438(9)
C4 C5 1.357(8)
C5 C6 1.509(8)
C5 C10 1.514(7)
C6 C7 1.540(8)
C7 C8 1.518(7)
C8 C9 1.532(7)
C8 C14 1.533(7)
C9 C11 1.543(7)
C9 C10 1.562(7)
C10 C19 1.542(8)
C11 C12 1.563(8)
C12 C13 1.517(7)
C13 C18 1.522(7)
C13 C14 1.536(7)
C13 C17 1.549(7)
C14 C15 1.534(8)
C15 C16 1.549(8)
C16 C17 1.548(8)
C17 C20 1.529(9)
C20 C21 1.480(8)

loop_
_geom_torsion_atom_site_label_1
_geom_torsion_atom_site_label_2
_geom_torsion_atom_site_label_3
_geom_torsion_atom_site_label_4
_geom_torsion
C10 C1 C2 C3 55.6(7)
C1 C2 C3 O2 146.4(6)
C1 C2 C3 C4 -35.9(8)
O2 C3 C4 C5 -175.0(7)
C2 C3 C4 C5 7.2(10)
C3 C4 C5 C6 -173.7(5)
C3 C4 C5 C10 3.4(10)
C4 C5 C6 C7 108.0(7)
C10 C5 C6 C7 -69.6(6)
C4 C5 C6 S1 -133.9(6)
C10 C5 C6 S1 48.5(5)
C19 S1 C6 C5 -28.5(4)
C19 S1 C6 C7 86.3(5)
C5 C6 C7 C8 56.3(6)
S1 C6 C7 C8 -55.5(6)
C6 C7 C8 C9 -47.9(7)
C6 C7 C8 C14 -173.0(5)
C7 C8 C9 C11 177.5(5)
C14 C8 C9 C11 -54.8(6)
C7 C8 C9 C10 50.4(6)
C14 C8 C9 C10 178.1(5)
C4 C5 C10 C1 16.1(9)
C6 C5 C10 C1 -166.3(5)
C4 C5 C10 C19 135.7(6)
C6 C5 C10 C19 -46.7(6)
C4 C5 C10 C9 -107.5(7)
C6 C5 C10 C9 70.1(6)
C2 C1 C10 C5 -45.0(7)
C2 C1 C10 C19 -159.7(5)
C2 C1 C10 C9 72.0(6)
C8 C9 C10 C5 -59.7(6)
C11 C9 C10 C5 174.0(5)
C8 C9 C10 C1 -179.7(5)
C11 C9 C10 C1 54.0(7)
C8 C9 C10 C19 51.9(6)
C11 C9 C10 C19 -74.4(6)
C8 C9 C11 C12 52.9(6)
C10 C9 C11 C12 179.4(5)
C9 C11 C12 C13 -54.0(7)
C11 C12 C13 C18 -67.4(6)
C11 C12 C13 C14 55.5(6)
C11 C12 C13 C17 167.6(5)
C7 C8 C14 C15 -47.9(7)
C9 C8 C14 C15 -175.0(5)
C7 C8 C14 C13 -173.2(5)
C9 C8 C14 C13 59.7(6)
C12 C13 C14 C8 -59.9(6)
C18 C13 C14 C8 62.4(6)
C17 C13 C14 C8 177.0(4)
C12 C13 C14 C15 167.9(5)
C18 C13 C14 C15 -69.8(6)
C17 C13 C14 C15 44.9(6)
C8 C14 C15 C16 -162.9(5)
C13 C14 C15 C16 -34.1(6)
C14 C15 C16 C17 9.8(6)
C15 C16 C17 C20 144.2(5)
C15 C16 C17 C13 17.4(6)
C12 C13 C17 C20 81.1(7)
C18 C13 C17 C20 -45.2(7)
C14 C13 C17 C20 -162.4(5)
C12 C13 C17 C16 -153.7(5)
C18 C13 C17 C16 80.1(6)
C14 C13 C17 C16 -37.1(6)
C5 C10 C19 S1 23.2(6)
C1 C10 C19 S1 141.4(4)
C9 C10 C19 S1 -88.5(5)
C6 S1 C19 C10 3.2(5)
C16 C17 C20 O3 -10.0(10)
C13 C17 C20 O3 110.5(8)
C16 C17 C20 C21 169.8(5)
C13 C17 C20 C21 -69.7(8)

loop_
_cod_related_entry_id
_cod_related_entry_code
_cod_related_entry_database
1 10207779 ChemSpider
